data_7133231
loop_
_publ_author_name
'Singh, Sanjay'
'Sharma, Pragya'
'Dutta, Sayantan'
'Vishwakarma, Rahul'
'Hazra, Chinmoy K.'

_publ_section_title
;
 An organocatalytic domino annulation approach <i>via</i>
 C(sp<sup>2</sup>)-OMe cleavage to unlock the synthesis of
 pyranochromenones enabled by HFIP.
;
_journal_issue 56
_journal_name_full 'Chemical communications (Cambridge, England)'
_journal_page_first 7200
_journal_page_last 7203
_journal_paper_doi 10.1039/d4cc01953a
_journal_volume 60
_journal_year 2024
_chemical_formula_moiety 'C24 H17 Cl O5'
_chemical_formula_sum 'C24 H17 Cl O5'
_chemical_formula_weight 420.852
_space_group_crystal_system triclinic
_space_group_IT_number 2
_space_group_name_Hall '-P 1'
_space_group_name_H-M_alt 'P -1'
_symmetry_Int_Tables_number 2
_atom_sites_solution_primary iterative
_audit_creation_date 2024-02-13
_audit_creation_method
;
Olex2 1.5
(compiled 2023.02.24 svn.rf166f9f3 for OlexSys, GUI svn.r6725)
;
_audit_update_record
;
2024-02-22 deposited with the CCDC.	2024-06-16 downloaded from the CCDC.
;
_cell_angle_alpha 101.327(5)
_cell_angle_beta 97.246(6)
_cell_angle_gamma 92.314(6)
_cell_formula_units_Z 2
_cell_length_a 7.3859(13)
_cell_length_b 10.8372(18)
_cell_length_c 12.379(2)
_cell_measurement_reflns_used 9882
_cell_measurement_temperature 299(2)
_cell_measurement_theta_max 27.97
_cell_measurement_theta_min 2.79
_cell_volume 961.6(3)
_computing_cell_refinement 'SAINT V8.40B (?, 2016)'
_computing_data_reduction 'SAINT V8.40B (?, 2016)'
_computing_molecular_graphics 'Olex2 1.5 (Dolomanov et al., 2009)'
_computing_publication_material 'Olex2 1.5 (Dolomanov et al., 2009)'
_computing_structure_refinement 'olex2.refine 1.5 (Bourhis et al., 2015)'
_computing_structure_solution 'olex2.solve 1.5 (Bourhis et al., 2015)'
_diffrn_ambient_temperature 299.00
_diffrn_measured_fraction_theta_full 0.9994
_diffrn_measured_fraction_theta_max 0.9983
_diffrn_measurement_device_type 'Bruker APEX-II CCD'
_diffrn_measurement_method '\f and \w scans'
_diffrn_radiation_type 'Mo K\a'
_diffrn_radiation_wavelength 0.71073
_diffrn_reflns_av_R_equivalents 0.0367
_diffrn_reflns_av_unetI/netI 0.0233
_diffrn_reflns_Laue_measured_fraction_full 0.9994
_diffrn_reflns_Laue_measured_fraction_max 0.9983
_diffrn_reflns_limit_h_max 9
_diffrn_reflns_limit_h_min -9
_diffrn_reflns_limit_k_max 14
_diffrn_reflns_limit_k_min -14
_diffrn_reflns_limit_l_max 16
_diffrn_reflns_limit_l_min -16
_diffrn_reflns_number 35340
_diffrn_reflns_point_group_measured_fraction_full 0.9994
_diffrn_reflns_point_group_measured_fraction_max 0.9983
_diffrn_reflns_theta_full 25.2417
_diffrn_reflns_theta_max 28.31
_diffrn_reflns_theta_min 1.92
_diffrn_source_current 1.0
_diffrn_source_power 0.05
_diffrn_source_voltage 50.0
_diffrn_standards_number 0
_exptl_absorpt_coefficient_mu 0.234
_exptl_absorpt_correction_T_max 0.7457
_exptl_absorpt_correction_T_min 0.6857
_exptl_absorpt_correction_type multi-scan
_exptl_absorpt_process_details
;
SADABS-2016/2 (Bruker,2016/2) was used for absorption correction.
wR2(int) was 0.1378 before and 0.0518 after correction.
The Ratio of minimum to maximum transmission is 0.9195.
The \l/2 correction factor is Not present.
;
_exptl_crystal_colour 'clear whiteish white'
_exptl_crystal_colour_lustre clear
_exptl_crystal_colour_modifier whiteish
_exptl_crystal_colour_primary white
_exptl_crystal_density_diffrn 1.453
_exptl_crystal_description block
_exptl_crystal_F_000 436.580
_exptl_crystal_size_max 0.014
_exptl_crystal_size_mid 0.013
_exptl_crystal_size_min 0.012
_refine_diff_density_max 0.2472
_refine_diff_density_min -0.2504
_refine_diff_density_rms 0.0498
_refine_ls_d_res_high 0.7493
_refine_ls_d_res_low 10.6023
_refine_ls_goodness_of_fit_ref 1.0964
_refine_ls_hydrogen_treatment constr
_refine_ls_matrix_type full
_refine_ls_number_constraints 30
_refine_ls_number_parameters 273
_refine_ls_number_reflns 4772
_refine_ls_number_restraints 0
_refine_ls_restrained_S_all 1.0964
_refine_ls_R_factor_all 0.0537
_refine_ls_R_factor_gt 0.0399
_refine_ls_shift/su_max 0.0027
_refine_ls_shift/su_mean 0.0001
_refine_ls_structure_factor_coef Fsqd
_refine_ls_weighting_details 'w=1/[\s^2^(Fo^2^)+(0.0457P)^2^+0.2123P] where P=(Fo^2^+2Fc^2^)/3'
_refine_ls_weighting_scheme calc
_refine_ls_wR_factor_gt 0.1006
_refine_ls_wR_factor_ref 0.1102
_reflns_Friedel_coverage 0.0
_reflns_limit_h_max 9
_reflns_limit_h_min -9
_reflns_limit_k_max 14
_reflns_limit_k_min -14
_reflns_limit_l_max 16
_reflns_limit_l_min 0
_reflns_number_gt 3776
_reflns_number_total 4772
_reflns_threshold_expression I>=2u(I)
_cod_data_source_file d4cc01953a2.cif
_cod_data_source_block D215_02_0m_a
_cod_depositor_comments 'Adding full bibliography for 7133230--7133231.cif.'
_cod_database_code 7133231
_olex2_refinement_description
;
1. Fixed Uiso
 At 1.2 times of:
  All C(H) groups
 At 1.5 times of:
  All C(H,H,H) groups
2.a Ternary CH refined with riding coordinates:
 C10(H10)
2.b Aromatic/amide H refined with riding coordinates:
 C16(H16), C22(H22), C21(H21), C20(H20), C19(H19), C18(H18), C5(H5), C4(H4),
 C3(H3), C2(H2)
2.c Idealised Me refined as rotating group:
 C23(H23a,H23b,H23c), C24(H24a,H24b,H24c)
;
_olex2_submission_special_instructions 'No special instructions were received'

loop_
_space_group_symop_id
_space_group_symop_operation_xyz
1 x,y,z
2 -x,-y,-z

loop_
_atom_site_label
_atom_site_type_symbol
_atom_site_fract_x
_atom_site_fract_y
_atom_site_fract_z
_atom_site_U_iso_or_equiv
_atom_site_adp_type
_atom_site_occupancy
_atom_site_refinement_flags_posn
Cl1 Cl 0.82908(6) 0.86068(4) 0.91881(3) 0.05569(14) Uani 1.000000 .
O2 O 0.91567(17) 0.14115(10) 0.44904(9) 0.0518(3) Uani 1.000000 .
O3 O 0.73237(14) 0.49973(9) 0.49238(8) 0.0426(2) Uani 1.000000 .
O4 O 1.03496(19) 0.17192(11) 0.62476(10) 0.0627(3) Uani 1.000000 .
O5 O 0.90397(15) 0.58728(10) 0.88870(8) 0.0451(2) Uani 1.000000 .
O6 O 0.70024(18) 0.91244(9) 0.70656(9) 0.0548(3) Uani 1.000000 .
C1 C 0.7753(2) 0.30818(13) 0.37218(12) 0.0402(3) Uani 1.000000 .
C2 C 0.6974(2) 0.34812(16) 0.27749(12) 0.0480(4) Uani 1.000000 .
C3 C 0.6736(2) 0.26621(18) 0.17583(14) 0.0567(4) Uani 1.000000 .
C4 C 0.7254(3) 0.14316(17) 0.16711(14) 0.0605(5) Uani 1.000000 .
C5 C 0.8054(3) 0.10214(16) 0.25860(14) 0.0573(4) Uani 1.000000 .
C6 C 0.8313(2) 0.18566(14) 0.36041(12) 0.0444(3) Uani 1.000000 .
C7 C 0.9470(2) 0.21486(14) 0.55440(13) 0.0453(3) Uani 1.000000 .
C8 C 0.87011(19) 0.33708(12) 0.57215(11) 0.0385(3) Uani 1.000000 .
C9 C 0.79640(19) 0.38280(12) 0.48406(11) 0.0373(3) Uani 1.000000 .
C10 C 0.87297(19) 0.40461(12) 0.69116(11) 0.0371(3) Uani 1.000000 .
C11 C 0.82004(19) 0.53817(12) 0.69289(11) 0.0360(3) Uani 1.000000 .
C12 C 0.75658(19) 0.57942(12) 0.59732(11) 0.0366(3) Uani 1.000000 .
C13 C 0.83669(19) 0.62664(13) 0.79348(11) 0.0372(3) Uani 1.000000 .
C14 C 0.7963(2) 0.75046(13) 0.79495(11) 0.0406(3) Uani 1.000000 .
C15 C 0.7335(2) 0.78935(12) 0.69619(12) 0.0408(3) Uani 1.000000 .
C16 C 0.7119(2) 0.70231(13) 0.59659(12) 0.0400(3) Uani 1.000000 .
C17 C 0.7463(2) 0.33109(12) 0.74741(11) 0.0394(3) Uani 1.000000 .
C18 C 0.8182(3) 0.26335(15) 0.82519(13) 0.0546(4) Uani 1.000000 .
C19 C 0.7050(4) 0.19647(18) 0.87579(16) 0.0719(6) Uani 1.000000 .
C20 C 0.5205(4) 0.19520(18) 0.85016(17) 0.0765(7) Uani 1.000000 .
C21 C 0.4444(3) 0.26053(19) 0.77182(17) 0.0694(5) Uani 1.000000 .
C22 C 0.5593(2) 0.32842(15) 0.71992(13) 0.0494(4) Uani 1.000000 .
C23 C 0.7721(3) 0.57261(17) 0.96221(13) 0.0550(4) Uani 1.000000 .
C24 C 0.6392(3) 0.95672(15) 0.60790(14) 0.0575(4) Uani 1.000000 .
H16 H 0.6682(2) 0.72588(13) 0.53031(12) 0.0480(4) Uiso 1.000000 R
H22 H 0.5096(2) 0.37190(15) 0.66674(13) 0.0592(4) Uiso 1.000000 R
H21 H 0.3181(3) 0.25911(19) 0.75404(17) 0.0832(6) Uiso 1.000000 R
H20 H 0.4447(4) 0.15019(18) 0.88541(17) 0.0918(8) Uiso 1.000000 R
H19 H 0.7548(4) 0.15171(18) 0.92795(16) 0.0863(7) Uiso 1.000000 R
H18 H 0.9443(3) 0.26337(15) 0.84312(13) 0.0655(5) Uiso 1.000000 R
H5 H 0.8415(3) 0.02011(16) 0.25249(14) 0.0688(5) Uiso 1.000000 R
H4 H 0.7055(3) 0.08796(17) 0.09838(14) 0.0726(5) Uiso 1.000000 R
H3 H 0.6227(2) 0.29338(18) 0.11266(14) 0.0680(5) Uiso 1.000000 R
H2 H 0.6614(2) 0.43012(16) 0.28297(12) 0.0576(4) Uiso 1.000000 R
H10 H 0.99773(19) 0.40754(12) 0.72992(11) 0.0445(4) Uiso 1.000000 R
H23a H 0.6663(8) 0.5227(10) 0.9207(2) 0.0825(6) Uiso 1.000000 GR
H23b H 0.8252(6) 0.5312(11) 1.0192(6) 0.0825(6) Uiso 1.000000 GR
H23c H 0.7367(13) 0.65407(18) 0.9957(8) 0.0825(6) Uiso 1.000000 GR
H24a H 0.7296(9) 0.9434(12) 0.5582(5) 0.0863(7) Uiso 1.000000 GR
H24b H 0.5261(10) 0.9114(9) 0.5723(6) 0.0863(7) Uiso 1.000000 GR
H24c H 0.6207(18) 1.0451(3) 0.62675(19) 0.0863(7) Uiso 1.000000 GR

loop_
_atom_site_aniso_label
_atom_site_aniso_U_11
_atom_site_aniso_U_22
_atom_site_aniso_U_33
_atom_site_aniso_U_12
_atom_site_aniso_U_13
_atom_site_aniso_U_23
Cl1 0.0809(3) 0.0403(2) 0.0407(2) 0.00765(18) 0.00571(18) -0.00327(15)
O2 0.0713(8) 0.0381(5) 0.0457(6) 0.0134(5) 0.0123(5) 0.0032(4)
O3 0.0572(6) 0.0350(5) 0.0334(5) 0.0087(4) 0.0014(4) 0.0039(4)
O4 0.0791(9) 0.0515(7) 0.0562(7) 0.0275(6) 0.0012(6) 0.0085(5)
O5 0.0534(6) 0.0471(6) 0.0341(5) 0.0087(5) 0.0000(4) 0.0092(4)
O6 0.0848(8) 0.0324(5) 0.0482(6) 0.0151(5) 0.0078(6) 0.0090(4)
C1 0.0408(8) 0.0406(7) 0.0377(7) 0.0003(6) 0.0090(6) 0.0025(6)
C2 0.0524(9) 0.0510(8) 0.0393(8) 0.0071(7) 0.0075(6) 0.0048(6)
C3 0.0608(10) 0.0674(11) 0.0377(8) 0.0038(8) 0.0046(7) 0.0022(7)
C4 0.0725(12) 0.0599(10) 0.0419(9) -0.0030(9) 0.0117(8) -0.0078(7)
C5 0.0739(12) 0.0438(8) 0.0505(9) 0.0016(8) 0.0172(8) -0.0045(7)
C6 0.0484(8) 0.0421(7) 0.0420(8) 0.0009(6) 0.0123(6) 0.0034(6)
C7 0.0519(9) 0.0391(7) 0.0452(8) 0.0084(6) 0.0105(7) 0.0056(6)
C8 0.0421(8) 0.0345(7) 0.0383(7) 0.0048(5) 0.0077(6) 0.0044(5)
C9 0.0393(7) 0.0342(6) 0.0379(7) 0.0026(5) 0.0079(5) 0.0046(5)
C10 0.0415(7) 0.0336(6) 0.0345(7) 0.0065(5) -0.0001(5) 0.0056(5)
C11 0.0394(7) 0.0322(6) 0.0359(7) 0.0030(5) 0.0046(5) 0.0060(5)
C12 0.0418(7) 0.0343(6) 0.0321(6) 0.0019(5) 0.0040(5) 0.0040(5)
C13 0.0408(7) 0.0371(7) 0.0332(6) 0.0036(5) 0.0031(5) 0.0071(5)
C14 0.0485(8) 0.0351(7) 0.0357(7) 0.0029(6) 0.0056(6) 0.0014(5)
C15 0.0484(8) 0.0317(6) 0.0429(7) 0.0052(6) 0.0072(6) 0.0078(6)
C16 0.0475(8) 0.0354(7) 0.0377(7) 0.0046(6) 0.0035(6) 0.0102(5)
C17 0.0550(9) 0.0311(6) 0.0300(6) 0.0036(6) 0.0034(6) 0.0024(5)
C18 0.0809(12) 0.0446(8) 0.0397(8) 0.0128(8) 0.0047(8) 0.0125(7)
C19 0.123(2) 0.0504(10) 0.0491(10) 0.0097(11) 0.0232(11) 0.0190(8)
C20 0.124(2) 0.0504(10) 0.0600(12) -0.0147(11) 0.0410(12) 0.0084(9)
C21 0.0678(12) 0.0670(12) 0.0681(12) -0.0136(9) 0.0221(10) -0.0035(9)
C22 0.0563(10) 0.0469(8) 0.0426(8) -0.0010(7) 0.0064(7) 0.0049(6)
C23 0.0749(12) 0.0552(9) 0.0372(8) 0.0100(8) 0.0106(7) 0.0121(7)
C24 0.0817(13) 0.0407(8) 0.0546(10) 0.0162(8) 0.0094(8) 0.0179(7)

loop_
_atom_type_symbol
_atom_type_scat_dispersion_real
_atom_type_scat_dispersion_imag
_atom_type_scat_Cromer_Mann_a1
_atom_type_scat_Cromer_Mann_a2
_atom_type_scat_Cromer_Mann_a3
_atom_type_scat_Cromer_Mann_a4
_atom_type_scat_Cromer_Mann_b1
_atom_type_scat_Cromer_Mann_b2
_atom_type_scat_Cromer_Mann_b3
_atom_type_scat_Cromer_Mann_b4
_atom_type_scat_Cromer_Mann_c
_atom_type_scat_source
_atom_type_scat_dispersion_source
C 0.00347 0.00161 2.31000 1.02000 1.58860 0.86500 20.84390 10.20750 0.56870 51.65120 0.21560 'International Tables Volume C Table 6.1.1.4 (pp. 500-502)' 'Henke, Gullikson and Davis, At. Data and Nucl. Data Tables, 1993, 54, 2'
Cl 0.14873 0.16029 11.46040 7.19640 6.25560 1.64550 0.01040 1.16620 18.51940 47.77840 -9.55740 'International Tables Volume C Table 6.1.1.4 (pp. 500-502)' 'Henke, Gullikson and Davis, At. Data and Nucl. Data Tables, 1993, 54, 2'
H 0.00000 0.00000 0.49300 0.32291 0.14019 0.04081 10.51090 26.12570 3.14236 57.79970 0.00304 'International Tables Volume C Table 6.1.1.4 (pp. 500-502)' 'Henke, Gullikson and Davis, At. Data and Nucl. Data Tables, 1993, 54, 2'
O 0.01158 0.00611 3.04850 2.28680 1.54630 0.86700 13.27710 5.70110 0.32390 32.90890 0.25080 'International Tables Volume C Table 6.1.1.4 (pp. 500-502)' 'Henke, Gullikson and Davis, At. Data and Nucl. Data Tables, 1993, 54, 2'

loop_
_geom_angle_atom_site_label_1
_geom_angle_atom_site_label_2
_geom_angle_atom_site_label_3
_geom_angle
_geom_angle_site_symmetry_1
_geom_angle_site_symmetry_3
_geom_angle_publ_flag
C7 O2 C6 121.65(11) . . ?
C12 O3 C9 117.75(10) . . ?
C23 O5 C13 115.28(12) . . ?
C24 O6 C15 117.88(12) . . ?
C6 C1 C2 118.40(13) . . ?
C9 C1 C2 124.97(13) . . ?
C9 C1 C6 116.58(13) . . ?
C3 C2 C1 120.02(15) . . ?
H2 C2 C1 119.99(9) . . ?
H2 C2 C3 119.99(10) . . ?
C4 C3 C2 120.35(16) . . ?
H3 C3 C2 119.83(10) . . ?
H3 C3 C4 119.83(10) . . ?
C5 C4 C3 120.81(15) . . ?
H4 C4 C3 119.59(10) . . ?
H4 C4 C5 119.59(10) . . ?
C6 C5 C4 118.52(16) . . ?
H5 C5 C4 120.74(10) . . ?
H5 C5 C6 120.74(10) . . ?
C1 C6 O2 121.77(13) . . ?
C5 C6 O2 116.37(14) . . ?
C5 C6 C1 121.86(15) . . ?
O4 C7 O2 116.96(13) . . ?
C8 C7 O2 117.87(13) . . ?
C8 C7 O4 125.16(14) . . ?
C9 C8 C7 119.62(13) . . ?
C10 C8 C7 116.83(12) . . ?
C10 C8 C9 123.53(12) . . ?
C1 C9 O3 114.65(12) . . ?
C8 C9 O3 123.60(12) . . ?
C8 C9 C1 121.73(13) . . ?
C11 C10 C8 109.04(11) . . ?
C17 C10 C8 109.17(11) . . ?
C17 C10 C11 112.72(11) . . ?
H10 C10 C8 108.61(8) . . ?
H10 C10 C11 108.61(7) . . ?
H10 C10 C17 108.61(7) . . ?
C12 C11 C10 122.38(12) . . ?
C13 C11 C10 120.54(12) . . ?
C13 C11 C12 117.07(12) . . ?
C11 C12 O3 122.33(12) . . ?
C16 C12 O3 114.29(11) . . ?
C16 C12 C11 123.37(12) . . ?
C11 C13 O5 117.48(12) . . ?
C14 C13 O5 121.66(12) . . ?
C14 C13 C11 120.76(12) . . ?
C13 C14 Cl1 120.30(11) . . ?
C15 C14 Cl1 119.04(10) . . ?
C15 C14 C13 120.63(12) . . ?
C14 C15 O6 115.95(12) . . ?
C16 C15 O6 124.80(13) . . ?
C16 C15 C14 119.25(12) . . ?
C15 C16 C12 118.88(13) . . ?
H16 C16 C12 120.56(8) . . ?
H16 C16 C15 120.56(8) . . ?
C18 C17 C10 120.31(14) . . ?
C22 C17 C10 120.50(13) . . ?
C22 C17 C18 119.18(15) . . ?
C19 C18 C17 120.63(19) . . ?
H18 C18 C17 119.68(10) . . ?
H18 C18 C19 119.68(13) . . ?
C20 C19 C18 120.35(18) . . ?
H19 C19 C18 119.83(13) . . ?
H19 C19 C20 119.83(11) . . ?
C21 C20 C19 120.46(18) . . ?
H20 C20 C19 119.77(11) . . ?
H20 C20 C21 119.77(13) . . ?
C22 C21 C20 119.3(2) . . ?
H21 C21 C20 120.34(13) . . ?
H21 C21 C22 120.34(12) . . ?
C21 C22 C17 120.04(17) . . ?
H22 C22 C17 119.98(9) . . ?
H22 C22 C21 119.98(12) . . ?
H23a C23 O5 109.5 . . ?
H23b C23 O5 109.5 . . ?
H23b C23 H23a 109.5 . . ?
H23c C23 O5 109.5 . . ?
H23c C23 H23a 109.5 . . ?
H23c C23 H23b 109.5 . . ?
H24a C24 O6 109.5 . . ?
H24b C24 O6 109.5 . . ?
H24b C24 H24a 109.5 . . ?
H24c C24 O6 109.5 . . ?
H24c C24 H24a 109.5 . . ?
H24c C24 H24b 109.5 . . ?

loop_
_geom_bond_atom_site_label_1
_geom_bond_atom_site_label_2
_geom_bond_distance
_geom_bond_site_symmetry_2
_geom_bond_publ_flag
Cl1 C14 1.7320(14) . ?
O2 C6 1.3728(19) . ?
O2 C7 1.3756(18) . ?
O3 C9 1.3599(16) . ?
O3 C12 1.3977(16) . ?
O4 C7 1.1993(19) . ?
O5 C13 1.3730(16) . ?
O5 C23 1.439(2) . ?
O6 C15 1.3504(17) . ?
O6 C24 1.4263(19) . ?
C1 C2 1.393(2) . ?
C1 C6 1.393(2) . ?
C1 C9 1.4463(19) . ?
C2 C3 1.377(2) . ?
C2 H2 0.9300 . ?
C3 C4 1.390(3) . ?
C3 H3 0.9300 . ?
C4 C5 1.371(3) . ?
C4 H4 0.9300 . ?
C5 C6 1.386(2) . ?
C5 H5 0.9300 . ?
C7 C8 1.450(2) . ?
C8 C9 1.3473(19) . ?
C8 C10 1.5079(19) . ?
C10 C11 1.5113(18) . ?
C10 C17 1.522(2) . ?
C10 H10 0.9800 . ?
C11 C12 1.3798(18) . ?
C11 C13 1.4027(18) . ?
C12 C16 1.3863(19) . ?
C13 C14 1.3834(19) . ?
C14 C15 1.401(2) . ?
C15 C16 1.3845(19) . ?
C16 H16 0.9300 . ?
C17 C18 1.388(2) . ?
C17 C22 1.378(2) . ?
C18 C19 1.370(3) . ?
C18 H18 0.9300 . ?
C19 C20 1.358(3) . ?
C19 H19 0.9300 . ?
C20 C21 1.386(3) . ?
C20 H20 0.9300 . ?
C21 C22 1.395(2) . ?
C21 H21 0.9300 . ?
C22 H22 0.9300 . ?
C23 H23a 0.9600 . ?
C23 H23b 0.9600 . ?
C23 H23c 0.9600 . ?
C24 H24a 0.9600 . ?
C24 H24b 0.9600 . ?
C24 H24c 0.9600 . ?

loop_
_geom_torsion_atom_site_label_1
_geom_torsion_atom_site_label_2
_geom_torsion_atom_site_label_3
_geom_torsion_atom_site_label_4
_geom_torsion
_geom_torsion_site_symmetry_1
_geom_torsion_site_symmetry_2
_geom_torsion_site_symmetry_3
_geom_torsion_site_symmetry_4
_geom_torsion_publ_flag
Cl1 C14 C13 O5 -0.30(14) . . . . ?
Cl1 C14 C13 C11 -176.55(11) . . . . ?
Cl1 C14 C15 O6 -1.03(14) . . . . ?
Cl1 C14 C15 C16 178.25(12) . . . . ?
O2 C6 C1 C2 177.40(14) . . . . ?
O2 C6 C1 C9 -5.06(16) . . . . ?
O2 C6 C5 C4 -178.57(15) . . . . ?
O2 C7 C8 C9 -10.17(17) . . . . ?
O2 C7 C8 C10 168.02(13) . . . . ?
O3 C9 C1 C2 0.23(16) . . . . ?
O3 C9 C1 C6 -177.13(12) . . . . ?
O3 C9 C8 C7 -175.48(14) . . . . ?
O3 C9 C8 C10 6.46(17) . . . . ?
O3 C12 C11 C10 1.64(16) . . . . ?
O3 C12 C11 C13 -179.30(13) . . . . ?
O3 C12 C16 C15 -179.09(12) . . . . ?
O4 C7 C8 C9 170.52(17) . . . . ?
O4 C7 C8 C10 -11.3(2) . . . . ?
O5 C13 C11 C10 0.63(15) . . . . ?
O5 C13 C11 C12 -178.44(13) . . . . ?
O5 C13 C14 C15 177.88(13) . . . . ?
O6 C15 C14 C13 -179.23(13) . . . . ?
O6 C15 C16 C12 177.99(15) . . . . ?
C1 C2 C3 C4 0.63(19) . . . . ?
C1 C6 C5 C4 1.26(18) . . . . ?
C1 C9 C8 C7 6.15(16) . . . . ?
C1 C9 C8 C10 -171.91(13) . . . . ?
C2 C3 C4 C5 -1.8(2) . . . . ?
C3 C4 C5 C6 0.9(2) . . . . ?
C7 C8 C10 C11 169.81(13) . . . . ?
C7 C8 C10 C17 -66.64(14) . . . . ?
C8 C10 C11 C12 8.00(14) . . . . ?
C8 C10 C11 C13 -171.02(11) . . . . ?
C8 C10 C17 C18 107.15(12) . . . . ?
C8 C10 C17 C22 -71.30(13) . . . . ?
C10 C11 C12 C16 -178.20(13) . . . . ?
C10 C11 C13 C14 177.03(13) . . . . ?
C10 C17 C18 C19 -179.70(14) . . . . ?
C10 C17 C22 C21 179.87(14) . . . . ?
C11 C12 C16 C15 0.76(17) . . . . ?
C11 C13 C14 C15 1.63(17) . . . . ?
C12 C16 C15 C14 -1.21(17) . . . . ?
C13 C14 C15 C16 0.05(17) . . . . ?
C17 C18 C19 C20 0.23(19) . . . . ?
C17 C22 C21 C20 -0.61(18) . . . . ?
C18 C19 C20 C21 0.6(2) . . . . ?
C19 C20 C21 C22 -0.4(2) . . . . ?
